data_8102618
loop_
_publ_author_name
'Zi-Long Tang'
'Zhong-Hua Zhu'
'Wei-Wen Chen'
'Han-Wen Liu'
'Liang-Cai Yu'
'Ke-Long Huang'

_publ_section_title
;
 Crystal structure of 2-((4-methylphenylamino)methyl)phenol, C14H15NO
;
_journal_issue 1
_journal_name_full 'Zeitschrift f\"ur Kristallographie - New Crystal Structures'
_journal_page_first 145
_journal_volume 225
_journal_year 2010
_chemical_formula_sum 'C14 H15 N O'
_chemical_formula_weight 213.27
_chemical_name_systematic
; 
2-((4-methyl-phenylamino)methyl)phenol, C~14~H~15~NO 
;
_space_group_IT_number 2
_symmetry_cell_setting triclinic
_symmetry_space_group_name_Hall '-P 1'
_symmetry_space_group_name_H-M 'P -1'
_atom_sites_solution_hydrogens geom
_atom_sites_solution_primary direct
_atom_sites_solution_secondary difmap
_audit_creation_method SHELXL-97
_cell_angle_alpha 89.396(14)
_cell_angle_beta 87.772(13)
_cell_angle_gamma 88.599(14)
_cell_formula_units_Z 2
_cell_length_a 5.7612(16)
_cell_length_b 7.891(2)
_cell_length_c 12.734(4)
_cell_measurement_reflns_used 843
_cell_measurement_temperature 296(2)
_cell_measurement_theta_max 23.76
_cell_measurement_theta_min 2.58
_cell_volume 578.3(3)
_computing_cell_refinement 'Bruker SMART'
_computing_data_collection 'Bruker SMART'
_computing_data_reduction 'Bruker SAINT'
_computing_molecular_graphics 'Bruker SHELXTL'
_computing_publication_material 'Bruker SHELXTL'
_computing_structure_refinement 'SHELXL-97 (Sheldrick, 1997)'
_computing_structure_solution 'SHELXS-97 (Sheldrick, 1990)'
_diffrn_ambient_temperature 296(2)
_diffrn_measured_fraction_theta_full 0.820
_diffrn_measured_fraction_theta_max 0.820
_diffrn_measurement_device_type 'CCD area detector'
_diffrn_measurement_method 'phi and omega scans'
_diffrn_radiation_monochromator graphite
_diffrn_radiation_source 'fine-focus sealed tube'
_diffrn_radiation_type MoK\a
_diffrn_radiation_wavelength 0.71073
_diffrn_reflns_av_R_equivalents 0.0199
_diffrn_reflns_av_sigmaI/netI 0.0359
_diffrn_reflns_limit_h_max 7
_diffrn_reflns_limit_h_min -5
_diffrn_reflns_limit_k_max 9
_diffrn_reflns_limit_k_min -9
_diffrn_reflns_limit_l_max 15
_diffrn_reflns_limit_l_min -13
_diffrn_reflns_number 3468
_diffrn_reflns_theta_full 26.00
_diffrn_reflns_theta_max 26.00
_diffrn_reflns_theta_min 1.60
_exptl_absorpt_coefficient_mu 0.077
_exptl_absorpt_correction_T_max 0.9946
_exptl_absorpt_correction_T_min 0.9625
_exptl_absorpt_correction_type multi-scan
_exptl_crystal_colour colourless
_exptl_crystal_density_diffrn 1.225
_exptl_crystal_density_meas ?
_exptl_crystal_density_method 'not measured'
_exptl_crystal_description plate
_exptl_crystal_F_000 228
_exptl_crystal_size_max 0.50
_exptl_crystal_size_mid 0.25
_exptl_crystal_size_min 0.07
_refine_diff_density_max 0.219
_refine_diff_density_min -0.146
_refine_diff_density_rms 0.036
_refine_ls_extinction_coef 0.043(8)
_refine_ls_extinction_expression Fc^*^=kFc[1+0.001xFc^2^\l^3^/sin(2\q)]^-1/4^
_refine_ls_extinction_method SHELXL
_refine_ls_goodness_of_fit_ref 1.057
_refine_ls_hydrogen_treatment mixed
_refine_ls_matrix_type full
_refine_ls_number_parameters 152
_refine_ls_number_reflns 1860
_refine_ls_number_restraints 0
_refine_ls_restrained_S_all 1.057
_refine_ls_R_factor_all 0.0758
_refine_ls_R_factor_gt 0.0474
_refine_ls_shift/su_max 0.000
_refine_ls_shift/su_mean 0.000
_refine_ls_structure_factor_coef Fsqd
_refine_ls_weighting_details 'calc w=1/[\s^2^(Fo^2^)+(0.0576P)^2^+0.1207P] where P=(Fo^2^+2Fc^2^)/3'
_refine_ls_weighting_scheme calc
_refine_ls_wR_factor_gt 0.1138
_refine_ls_wR_factor_ref 0.1338
_reflns_number_gt 1214
_reflns_number_total 1860
_reflns_threshold_expression >2sigma(I)
_cod_data_source_file 1267-2853.cff
_cod_data_source_block zzh1_0m
_cod_depositor_comments
;
The following automatic conversions were performed:
'_symmetry_cell_setting' value 'Triclinic' changed to 'triclinic'
according to '/home/saulius/struct/CIF-dictionaries/cif_core.dic'
dictionary named 'cif_core.dic' version 2.4.1 from 2010-06-29.

Automatic conversion script
Id: cif_fix_enum 1555 2011-01-17 13:19:09Z saulius 

The following automatic conversions were performed:

'_exptl_crystal_density_meas' value 'none' was changed to '?' - the
value is perceived as not measured.

Automatic conversion script
Id: cif_fix_values 3008 2015-01-20 13:52:24Z robertas 
;
_cod_original_sg_symbol_H-M P-1
_cod_database_code 8102618

loop_
_symmetry_equiv_pos_as_xyz
'x, y, z'
'-x, -y, -z'

loop_
_atom_site_label
_atom_site_type_symbol
_atom_site_fract_x
_atom_site_fract_y
_atom_site_fract_z
_atom_site_U_iso_or_equiv
_atom_site_adp_type
_atom_site_occupancy
_atom_site_symmetry_multiplicity
_atom_site_calc_flag
_atom_site_refinement_flags
_atom_site_disorder_assembly
_atom_site_disorder_group
C1 C 1.0496(4) 0.7845(2) 1.09356(16) 0.0384(5) Uani 1 1 d . . .
C2 C 1.0728(4) 0.7792(3) 1.20157(17) 0.0468(6) Uani 1 1 d . . .
H2 H 1.1940 0.8349 1.2315 0.056 Uiso 1 1 calc R . .
C3 C 0.9162(5) 0.6913(3) 1.26466(18) 0.0541(7) Uani 1 1 d . . .
H3 H 0.9309 0.6893 1.3371 0.065 Uiso 1 1 calc R . .
C4 C 0.7385(5) 0.6067(3) 1.22101(19) 0.0573(7) Uani 1 1 d . . .
H4 H 0.6337 0.5466 1.2635 0.069 Uiso 1 1 calc R . .
C5 C 0.7172(4) 0.6118(3) 1.11350(19) 0.0523(7) Uani 1 1 d . . .
H5 H 0.5960 0.5549 1.0844 0.063 Uiso 1 1 calc R . .
C6 C 0.8705(4) 0.6991(3) 1.04731(17) 0.0404(6) Uani 1 1 d . . .
C7 C 0.8440(4) 0.6992(3) 0.93000(16) 0.0435(6) Uani 1 1 d . . .
H7A H 0.9905 0.7287 0.8952 0.052 Uiso 1 1 calc R . .
H7B H 0.8059 0.5863 0.9080 0.052 Uiso 1 1 calc R . .
C8 C 0.5911(4) 0.8098(3) 0.79172(16) 0.0387(6) Uani 1 1 d . . .
C9 C 0.3825(4) 0.8889(3) 0.76478(18) 0.0482(6) Uani 1 1 d . . .
H9 H 0.2943 0.9485 0.8154 0.058 Uiso 1 1 calc R . .
C10 C 0.3052(5) 0.8797(3) 0.66339(19) 0.0558(7) Uani 1 1 d . . .
H10 H 0.1648 0.9327 0.6474 0.067 Uiso 1 1 calc R . .
C11 C 0.4321(5) 0.7934(3) 0.58503(18) 0.0538(7) Uani 1 1 d . . .
C12 C 0.3418(6) 0.7803(4) 0.4756(2) 0.0803(10) Uani 1 1 d . . .
H12A H 0.4658 0.8000 0.4247 0.120 Uiso 1 1 calc R . .
H12B H 0.2196 0.8635 0.4665 0.120 Uiso 1 1 calc R . .
H12C H 0.2826 0.6691 0.4660 0.120 Uiso 1 1 calc R . .
C13 C 0.6407(5) 0.7197(3) 0.61210(19) 0.0566(7) Uani 1 1 d . . .
H13 H 0.7312 0.6635 0.5607 0.068 Uiso 1 1 calc R . .
C14 C 0.7210(4) 0.7264(3) 0.71361(18) 0.0496(6) Uani 1 1 d . . .
H14 H 0.8625 0.6746 0.7290 0.060 Uiso 1 1 calc R . .
N1 N 0.6616(4) 0.8201(2) 0.89763(14) 0.0404(5) Uani 1 1 d . . .
O1 O 1.2045(3) 0.86953(18) 1.02878(11) 0.0460(5) Uani 1 1 d . . .
H1 H 1.2437 0.9560 1.0578 0.069 Uiso 1 1 calc R . .
H1A H 0.538(5) 0.813(3) 0.9398(19) 0.061(8) Uiso 1 1 d . . .

loop_
_atom_site_aniso_label
_atom_site_aniso_U_11
_atom_site_aniso_U_22
_atom_site_aniso_U_33
_atom_site_aniso_U_23
_atom_site_aniso_U_13
_atom_site_aniso_U_12
C1 0.0347(13) 0.0370(11) 0.0434(13) -0.0002(9) -0.0012(11) 0.0022(10)
C2 0.0435(16) 0.0495(13) 0.0481(14) -0.0030(10) -0.0102(11) -0.0013(11)
C3 0.0621(19) 0.0595(15) 0.0408(13) 0.0034(11) -0.0043(13) -0.0039(13)
C4 0.0580(19) 0.0613(16) 0.0525(16) 0.0061(12) 0.0023(13) -0.0120(14)
C5 0.0441(16) 0.0557(14) 0.0578(16) -0.0016(12) -0.0052(12) -0.0119(12)
C6 0.0368(14) 0.0401(12) 0.0447(13) -0.0022(10) -0.0056(11) 0.0004(10)
C7 0.0385(14) 0.0449(12) 0.0475(13) -0.0079(10) -0.0056(11) -0.0005(11)
C8 0.0379(14) 0.0382(11) 0.0402(12) -0.0029(9) -0.0008(10) -0.0068(10)
C9 0.0450(16) 0.0534(14) 0.0459(14) -0.0018(11) -0.0012(12) 0.0023(12)
C10 0.0481(17) 0.0646(16) 0.0552(16) 0.0062(12) -0.0113(13) -0.0025(13)
C11 0.0618(19) 0.0585(15) 0.0422(14) 0.0026(11) -0.0075(13) -0.0164(13)
C12 0.102(3) 0.090(2) 0.0508(17) 0.0030(15) -0.0216(17) -0.0199(19)
C13 0.0637(19) 0.0612(15) 0.0447(14) -0.0088(11) 0.0047(13) -0.0086(14)
C14 0.0454(16) 0.0553(14) 0.0483(14) -0.0063(11) -0.0018(12) -0.0037(12)
N1 0.0362(12) 0.0439(10) 0.0414(11) -0.0038(8) -0.0018(9) -0.0018(9)
O1 0.0426(10) 0.0451(9) 0.0503(10) -0.0064(7) 0.0013(8) -0.0068(7)

loop_
_atom_type_symbol
_atom_type_description
_atom_type_scat_dispersion_real
_atom_type_scat_dispersion_imag
_atom_type_scat_source
C C 0.0033 0.0016 'International Tables Vol C Tables 4.2.6.8 and 6.1.1.4'
H H 0.0000 0.0000 'International Tables Vol C Tables 4.2.6.8 and 6.1.1.4'
N N 0.0061 0.0033 'International Tables Vol C Tables 4.2.6.8 and 6.1.1.4'
O O 0.0106 0.0060 'International Tables Vol C Tables 4.2.6.8 and 6.1.1.4'

loop_
_geom_angle_atom_site_label_1
_geom_angle_atom_site_label_2
_geom_angle_atom_site_label_3
_geom_angle
_geom_angle_site_symmetry_1
_geom_angle_site_symmetry_3
_geom_angle_publ_flag
O1 C1 C2 121.3(2) . . ?
O1 C1 C6 118.07(19) . . ?
C2 C1 C6 120.6(2) . . ?
C3 C2 C1 120.0(2) . . ?
C3 C2 H2 120.0 . . ?
C1 C2 H2 120.0 . . ?
C4 C3 C2 120.4(2) . . ?
C4 C3 H3 119.8 . . ?
C2 C3 H3 119.8 . . ?
C3 C4 C5 119.3(2) . . ?
C3 C4 H4 120.4 . . ?
C5 C4 H4 120.4 . . ?
C4 C5 C6 122.2(2) . . ?
C4 C5 H5 118.9 . . ?
C6 C5 H5 118.9 . . ?
C5 C6 C1 117.5(2) . . ?
C5 C6 C7 120.6(2) . . ?
C1 C6 C7 121.9(2) . . ?
N1 C7 C6 111.78(18) . . ?
N1 C7 H7A 109.3 . . ?
C6 C7 H7A 109.3 . . ?
N1 C7 H7B 109.3 . . ?
C6 C7 H7B 109.3 . . ?
H7A C7 H7B 107.9 . . ?
C14 C8 C9 118.0(2) . . ?
C14 C8 N1 123.2(2) . . ?
C9 C8 N1 118.74(19) . . ?
C10 C9 C8 120.7(2) . . ?
C10 C9 H9 119.6 . . ?
C8 C9 H9 119.6 . . ?
C9 C10 C11 121.7(3) . . ?
C9 C10 H10 119.2 . . ?
C11 C10 H10 119.2 . . ?
C13 C11 C10 117.0(2) . . ?
C13 C11 C12 122.1(3) . . ?
C10 C11 C12 120.9(3) . . ?
C11 C12 H12A 109.5 . . ?
C11 C12 H12B 109.5 . . ?
H12A C12 H12B 109.5 . . ?
C11 C12 H12C 109.5 . . ?
H12A C12 H12C 109.5 . . ?
H12B C12 H12C 109.5 . . ?
C11 C13 C14 122.3(2) . . ?
C11 C13 H13 118.8 . . ?
C14 C13 H13 118.8 . . ?
C8 C14 C13 120.3(3) . . ?
C8 C14 H14 119.9 . . ?
C13 C14 H14 119.9 . . ?
C8 N1 C7 116.82(17) . . ?
C8 N1 H1A 108.6(17) . . ?
C7 N1 H1A 110.7(16) . . ?
C1 O1 H1 109.5 . . ?

loop_
_geom_bond_atom_site_label_1
_geom_bond_atom_site_label_2
_geom_bond_distance
_geom_bond_site_symmetry_2
_geom_bond_publ_flag
C1 O1 1.374(2) . ?
C1 C2 1.387(3) . ?
C1 C6 1.398(3) . ?
C2 C3 1.380(3) . ?
C2 H2 0.9300 . ?
C3 C4 1.374(3) . ?
C3 H3 0.9300 . ?
C4 C5 1.379(3) . ?
C4 H4 0.9300 . ?
C5 C6 1.387(3) . ?
C5 H5 0.9300 . ?
C6 C7 1.507(3) . ?
C7 N1 1.470(3) . ?
C7 H7A 0.9700 . ?
C7 H7B 0.9700 . ?
C8 C14 1.384(3) . ?
C8 C9 1.393(3) . ?
C8 N1 1.427(3) . ?
C9 C10 1.385(3) . ?
C9 H9 0.9300 . ?
C10 C11 1.388(4) . ?
C10 H10 0.9300 . ?
C11 C13 1.377(4) . ?
C11 C12 1.512(3) . ?
C12 H12A 0.9600 . ?
C12 H12B 0.9600 . ?
C12 H12C 0.9600 . ?
C13 C14 1.392(3) . ?
C13 H13 0.9300 . ?
C14 H14 0.9300 . ?
N1 H1A 0.88(2) . ?
O1 H1 0.8200 . ?

loop_
_geom_torsion_atom_site_label_1
_geom_torsion_atom_site_label_2
_geom_torsion_atom_site_label_3
_geom_torsion_atom_site_label_4
_geom_torsion
_geom_torsion_site_symmetry_1
_geom_torsion_site_symmetry_2
_geom_torsion_site_symmetry_3
_geom_torsion_site_symmetry_4
_geom_torsion_publ_flag
O1 C1 C2 C3 -179.28(19) . . . . ?
C6 C1 C2 C3 -1.0(3) . . . . ?
C1 C2 C3 C4 0.9(4) . . . . ?
C2 C3 C4 C5 -0.6(4) . . . . ?
C3 C4 C5 C6 0.4(4) . . . . ?
C4 C5 C6 C1 -0.5(3) . . . . ?
C4 C5 C6 C7 178.9(2) . . . . ?
O1 C1 C6 C5 179.14(18) . . . . ?
C2 C1 C6 C5 0.8(3) . . . . ?
O1 C1 C6 C7 -0.3(3) . . . . ?
C2 C1 C6 C7 -178.6(2) . . . . ?
C5 C6 C7 N1 79.5(3) . . . . ?
C1 C6 C7 N1 -101.1(2) . . . . ?
C14 C8 C9 C10 1.8(3) . . . . ?
N1 C8 C9 C10 -178.85(19) . . . . ?
C8 C9 C10 C11 -0.6(4) . . . . ?
C9 C10 C11 C13 -1.1(4) . . . . ?
C9 C10 C11 C12 178.2(2) . . . . ?
C10 C11 C13 C14 1.6(4) . . . . ?
C12 C11 C13 C14 -177.7(2) . . . . ?
C9 C8 C14 C13 -1.4(3) . . . . ?
N1 C8 C14 C13 179.31(19) . . . . ?
C11 C13 C14 C8 -0.3(4) . . . . ?
C14 C8 N1 C7 -17.0(3) . . . . ?
C9 C8 N1 C7 163.68(19) . . . . ?
C6 C7 N1 C8 -168.89(17) . . . . ?

loop_
_cod_related_entry_id
_cod_related_entry_database
_cod_related_entry_code
1 ChemSpider 3327580
